data_1548408
loop_
_publ_author_name
'Zhang, Peng'
'Perfetti, Mauro'
'Kern, Michal'
'Hallmen, Philipp P.'
'Ungur, Liviu'
'Lenz, Samuel'
'Ringenberg, Mark R.'
'Frey, Wolfgang'
'Stoll, Hermann'
'Rauhut, Guntram'
'van Slageren, Joris'

_publ_section_title
;
 Exchange coupling and single molecule magnetism in redox-active
 tetraoxolene-bridged dilanthanide complexes.
;
_journal_issue 5
_journal_name_full 'Chemical science'
_journal_page_first 1221
_journal_page_last 1230
_journal_paper_doi 10.1039/c7sc04873d
_journal_volume 9
_journal_year 2018
_chemical_formula_sum 'C44 H44 B4 Cl6 N24 O4 Y2'
_chemical_formula_weight 1406.79
_space_group_crystal_system monoclinic
_space_group_IT_number 14
_space_group_name_Hall '-P 2yn'
_space_group_name_H-M_alt 'P 1 21/n 1'
_symmetry_space_group_name_Hall '-P 2yn'
_symmetry_space_group_name_H-M 'P 1 21/n 1'
_atom_sites_solution_hydrogens geom
_audit_creation_method SHELXL-2013
_audit_update_record
;
2017-08-10 deposited with the CCDC.
2017-12-08 downloaded from the CCDC.
;
_cell_angle_alpha 90
_cell_angle_beta 107.46(3)
_cell_angle_gamma 90
_cell_formula_units_Z 2
_cell_length_a 13.937(3)
_cell_length_b 15.046(3)
_cell_length_c 14.786(3)
_cell_measurement_temperature 153(2)
_cell_volume 2957.7(12)
_computing_cell_refinement 'Bruker XSCANS'
_computing_data_collection 'Bruker XSCANS'
_computing_data_reduction 'Bruker SHELXTL'
_computing_molecular_graphics 'Bruker SHELXTL'
_computing_publication_material 'Bruker SHELXTL'
_computing_structure_refinement 'SHELXL-2013 (Sheldrick, 2013)'
_computing_structure_solution 'Bruker SHELXTL'
_diffrn_ambient_temperature 153(2)
_diffrn_measured_fraction_theta_full 1.000
_diffrn_measured_fraction_theta_max 0.999
_diffrn_measurement_device_type 'Bruker P4'
_diffrn_measurement_method '\w scans'
_diffrn_radiation_type MoK\a
_diffrn_radiation_wavelength 0.71073
_diffrn_reflns_av_R_equivalents 0.0819
_diffrn_reflns_av_unetI/netI 0.0923
_diffrn_reflns_Laue_measured_fraction_full 1.000
_diffrn_reflns_Laue_measured_fraction_max 0.999
_diffrn_reflns_limit_h_max 17
_diffrn_reflns_limit_h_min -16
_diffrn_reflns_limit_k_max 18
_diffrn_reflns_limit_k_min -18
_diffrn_reflns_limit_l_max 18
_diffrn_reflns_limit_l_min -18
_diffrn_reflns_number 25422
_diffrn_reflns_point_group_measured_fraction_full 1.000
_diffrn_reflns_point_group_measured_fraction_max 0.999
_diffrn_reflns_theta_full 25.242
_diffrn_reflns_theta_max 26.414
_diffrn_reflns_theta_min 1.762
_exptl_absorpt_coefficient_mu 2.287
_exptl_absorpt_correction_T_max 0.694
_exptl_absorpt_correction_T_min 0.669
_exptl_absorpt_correction_type multi-scan
_exptl_crystal_colour purple
_exptl_crystal_density_diffrn 1.580
_exptl_crystal_description block
_exptl_crystal_F_000 1416
_exptl_crystal_size_max 0.18
_exptl_crystal_size_mid 0.17
_exptl_crystal_size_min 0.16
_refine_diff_density_max 0.416
_refine_diff_density_min -0.866
_refine_diff_density_rms 0.104
_refine_ls_extinction_method none
_refine_ls_goodness_of_fit_ref 1.029
_refine_ls_hydrogen_treatment constr
_refine_ls_matrix_type full
_refine_ls_number_parameters 379
_refine_ls_number_reflns 6076
_refine_ls_number_restraints 0
_refine_ls_restrained_S_all 1.029
_refine_ls_R_factor_all 0.0969
_refine_ls_R_factor_gt 0.0478
_refine_ls_shift/su_max 0.000
_refine_ls_shift/su_mean 0.000
_refine_ls_structure_factor_coef Fsqd
_refine_ls_weighting_details
;
 w=1/[\s^2^(Fo^2^)+(0.0511P)^2^+3.0850P]
 where P=(Fo^2^+2Fc^2^)/3
;
_refine_ls_weighting_scheme calc
_refine_ls_wR_factor_gt 0.1054
_refine_ls_wR_factor_ref 0.1203
_reflns_Friedel_coverage 0.000
_reflns_number_gt 3984
_reflns_number_total 6076
_reflns_threshold_expression 'I > 2\s(I)'
_cod_data_source_file c7sc04873d2.cif
_cod_data_source_block a
_cod_depositor_comments 'Adding full bibliography for 1548407--1548410.cif.'
_cod_original_cell_volume 2957.8(11)
_cod_database_code 1548408
_shelx_space_group_comment
;
The symmetry employed for this shelxl refinement is uniquely defined
by the following loop, which should always be used as a source of
symmetry information in preference to the above space-group names.
They are only intended as comments.
;
_shelxl_version_number 2013-2

loop_
_space_group_symop_operation_xyz
'x, y, z'
'-x+1/2, y+1/2, -z+1/2'
'-x, -y, -z'
'x-1/2, -y-1/2, z-1/2'

loop_
_atom_site_label
_atom_site_type_symbol
_atom_site_fract_x
_atom_site_fract_y
_atom_site_fract_z
_atom_site_U_iso_or_equiv
_atom_site_adp_type
_atom_site_occupancy
_atom_site_site_symmetry_order
_atom_site_calc_flag
_atom_site_refinement_flags_posn
_atom_site_refinement_flags_adp
Y1 Y 0.41745(3) 0.13066(3) 0.22513(3) 0.01172(12) Uani 1 1 d . .
B1 B 0.6196(4) 0.2728(3) 0.3643(4) 0.0188(12) Uani 1 1 d . .
H1 H 0.6746 0.3113 0.4003 0.023 Uiso 1 1 calc R U
B2 B 0.1804(4) 0.0701(3) 0.2541(4) 0.0188(12) Uani 1 1 d . .
H2 H 0.1165 0.0539 0.2647 0.023 Uiso 1 1 calc R U
O1 O 0.4712(2) -0.00248(18) 0.1711(2) 0.0148(7) Uani 1 1 d . .
O2 O 0.4286(2) 0.14191(18) 0.0695(2) 0.0167(7) Uani 1 1 d . .
N1 N 0.5471(3) 0.2551(2) 0.4224(2) 0.0167(8) Uani 1 1 d . .
N2 N 0.4660(3) 0.2005(2) 0.3875(3) 0.0160(8) Uani 1 1 d . .
N3 N 0.6625(3) 0.1821(2) 0.3448(3) 0.0175(9) Uani 1 1 d . .
N4 N 0.6028(3) 0.1134(2) 0.2994(2) 0.0158(8) Uani 1 1 d . .
N5 N 0.5626(3) 0.3179(2) 0.2706(3) 0.0173(9) Uani 1 1 d . .
N6 N 0.4833(3) 0.2783(2) 0.2056(3) 0.0176(9) Uani 1 1 d . .
N7 N 0.2682(3) 0.0256(2) 0.3301(2) 0.0145(8) Uani 1 1 d . .
N8 N 0.3638(3) 0.0245(2) 0.3228(2) 0.0138(8) Uani 1 1 d . .
N9 N 0.1819(3) 0.0361(2) 0.1566(3) 0.0143(8) Uani 1 1 d . .
N10 N 0.2589(3) 0.0574(2) 0.1201(2) 0.0149(8) Uani 1 1 d . .
N11 N 0.1922(3) 0.1721(2) 0.2572(3) 0.0161(8) Uani 1 1 d . .
N12 N 0.2717(3) 0.2138(2) 0.2391(3) 0.0162(8) Uani 1 1 d . .
C1 C 0.4534(3) 0.3357(3) 0.1343(3) 0.0194(10) Uani 1 1 d . .
H1A H 0.3999 0.3257 0.0799 0.023 Uiso 1 1 calc R U
C2 C 0.5108(4) 0.4112(3) 0.1506(3) 0.0254(11) Uani 1 1 d . .
H2A H 0.5044 0.4605 0.1113 0.030 Uiso 1 1 calc R U
C3 C 0.5801(4) 0.3980(3) 0.2379(4) 0.0255(12) Uani 1 1 d . .
H3 H 0.6304 0.4376 0.2691 0.031 Uiso 1 1 calc R U
C4 C 0.6649(3) 0.0439(3) 0.3072(3) 0.0216(11) Uani 1 1 d . .
H4 H 0.6447 -0.0125 0.2830 0.026 Uiso 1 1 calc R U
C5 C 0.7634(4) 0.0668(3) 0.3560(3) 0.0243(11) Uani 1 1 d . .
H5 H 0.8202 0.0307 0.3704 0.029 Uiso 1 1 calc R U
C6 C 0.7578(3) 0.1545(3) 0.3780(3) 0.0211(11) Uani 1 1 d . .
H6 H 0.8120 0.1896 0.4111 0.025 Uiso 1 1 calc R U
C7 C 0.4209(4) 0.1969(3) 0.4549(3) 0.0192(10) Uani 1 1 d . .
H7 H 0.3623 0.1651 0.4500 0.023 Uiso 1 1 calc R U
C8 C 0.4723(4) 0.2466(3) 0.5331(3) 0.0207(11) Uani 1 1 d . .
H8 H 0.4561 0.2540 0.5893 0.025 Uiso 1 1 calc R U
C9 C 0.5521(4) 0.2824(3) 0.5102(3) 0.0208(11) Uani 1 1 d . .
H9 H 0.6012 0.3192 0.5486 0.025 Uiso 1 1 calc R U
C10 C 0.1340(4) 0.2320(3) 0.2832(3) 0.0202(11) Uani 1 1 d . .
H10 H 0.0758 0.2193 0.2991 0.024 Uiso 1 1 calc R U
C11 C 0.1748(4) 0.3151(3) 0.2825(3) 0.0241(11) Uani 1 1 d . .
H11 H 0.1506 0.3690 0.2974 0.029 Uiso 1 1 calc R U
C12 C 0.2601(4) 0.3007(3) 0.2548(3) 0.0215(11) Uani 1 1 d . .
H12 H 0.3036 0.3452 0.2480 0.026 Uiso 1 1 calc R U
C13 C 0.1149(4) -0.0169(3) 0.0954(3) 0.0212(11) Uani 1 1 d . .
H13 H 0.0567 -0.0403 0.1047 0.025 Uiso 1 1 calc R U
C14 C 0.1468(4) -0.0306(3) 0.0175(3) 0.0242(11) Uani 1 1 d . .
H14 H 0.1154 -0.0645 -0.0358 0.029 Uiso 1 1 calc R U
C15 C 0.2360(3) 0.0168(3) 0.0349(3) 0.0177(10) Uani 1 1 d . .
H15 H 0.2746 0.0202 -0.0065 0.021 Uiso 1 1 calc R U
C16 C 0.2652(4) -0.0216(3) 0.4062(3) 0.0180(10) Uani 1 1 d . .
H16 H 0.2088 -0.0298 0.4266 0.022 Uiso 1 1 calc R U
C17 C 0.3598(3) -0.0560(3) 0.4493(3) 0.0205(11) Uani 1 1 d . .
H17 H 0.3798 -0.0919 0.5029 0.025 Uiso 1 1 calc R U
C18 C 0.4178(4) -0.0252(3) 0.3953(3) 0.0201(10) Uani 1 1 d . .
H18 H 0.4859 -0.0375 0.4077 0.024 Uiso 1 1 calc R U
C19 C 0.5291(3) -0.0782(3) 0.0590(3) 0.0137(9) Uani 1 1 d . .
C20 C 0.4884(3) -0.0055(3) 0.0931(3) 0.0127(9) Uani 1 1 d . .
C21 C 0.4604(3) 0.0788(3) 0.0317(3) 0.0134(9) Uani 1 1 d . .
C22 C 0.6852(7) 0.2293(5) 0.0388(6) 0.102(3) Uani 1 1 d . .
H22A H 0.7079 0.2062 -0.0125 0.122 Uiso 1 1 calc R U
H22B H 0.6124 0.2255 0.0191 0.122 Uiso 1 1 calc R U
Cl1 Cl 0.56492(9) -0.17092(7) 0.13089(8) 0.0224(3) Uani 1 1 d . .
Cl2 Cl 0.73235(19) 0.16261(16) 0.13700(14) 0.0905(7) Uani 1 1 d . .
Cl3 Cl 0.71924(19) 0.33959(14) 0.05566(19) 0.0962(8) Uani 1 1 d . .

loop_
_atom_site_aniso_label
_atom_site_aniso_U_11
_atom_site_aniso_U_22
_atom_site_aniso_U_33
_atom_site_aniso_U_23
_atom_site_aniso_U_13
_atom_site_aniso_U_12
Y1 0.0132(2) 0.0111(2) 0.0113(2) -0.00124(19) 0.00416(15) -0.0005(2)
B1 0.020(3) 0.018(3) 0.018(3) -0.002(2) 0.005(2) -0.008(2)
B2 0.015(3) 0.021(3) 0.019(3) 0.002(2) 0.003(2) 0.001(2)
O1 0.0175(17) 0.0148(16) 0.0138(16) 0.0006(13) 0.0071(13) 0.0019(13)
O2 0.0223(17) 0.0128(16) 0.0154(16) -0.0024(13) 0.0065(13) 0.0014(13)
N1 0.020(2) 0.0141(19) 0.015(2) -0.0031(16) 0.0039(16) -0.0034(16)
N2 0.016(2) 0.0152(19) 0.017(2) -0.0038(16) 0.0048(16) -0.0041(16)
N3 0.016(2) 0.020(2) 0.017(2) -0.0014(16) 0.0045(16) -0.0029(17)
N4 0.015(2) 0.015(2) 0.017(2) -0.0015(15) 0.0047(16) -0.0019(15)
N5 0.020(2) 0.0149(19) 0.018(2) -0.0012(16) 0.0069(17) -0.0043(16)
N6 0.016(2) 0.019(2) 0.017(2) -0.0013(16) 0.0040(17) -0.0029(16)
N7 0.016(2) 0.0142(19) 0.0138(19) 0.0021(15) 0.0054(16) -0.0006(16)
N8 0.014(2) 0.0129(19) 0.0129(19) -0.0013(15) 0.0021(16) 0.0000(16)
N9 0.0114(19) 0.0140(19) 0.016(2) 0.0021(15) 0.0009(16) 0.0003(16)
N10 0.013(2) 0.0172(19) 0.014(2) 0.0014(15) 0.0031(16) 0.0037(16)
N11 0.014(2) 0.017(2) 0.016(2) 0.0030(16) 0.0038(16) -0.0002(16)
N12 0.016(2) 0.0136(19) 0.017(2) 0.0001(15) 0.0029(16) -0.0002(16)
C1 0.020(3) 0.022(2) 0.015(2) 0.0038(19) 0.004(2) 0.001(2)
C2 0.030(3) 0.018(2) 0.029(3) 0.010(2) 0.010(2) -0.002(2)
C3 0.027(3) 0.016(2) 0.034(3) 0.003(2) 0.009(2) -0.005(2)
C4 0.025(3) 0.019(2) 0.022(3) 0.001(2) 0.009(2) 0.007(2)
C5 0.017(3) 0.033(3) 0.023(3) 0.006(2) 0.006(2) 0.009(2)
C6 0.015(3) 0.027(3) 0.021(3) 0.003(2) 0.004(2) -0.003(2)
C7 0.020(3) 0.021(2) 0.016(2) -0.0018(19) 0.005(2) 0.002(2)
C8 0.028(3) 0.022(2) 0.013(2) -0.0042(19) 0.006(2) 0.005(2)
C9 0.026(3) 0.018(2) 0.015(2) -0.0043(19) 0.001(2) 0.004(2)
C10 0.019(3) 0.026(3) 0.018(2) 0.006(2) 0.011(2) 0.011(2)
C11 0.032(3) 0.018(3) 0.026(3) 0.004(2) 0.014(2) 0.013(2)
C12 0.029(3) 0.013(2) 0.021(3) 0.0016(19) 0.004(2) 0.003(2)
C13 0.020(3) 0.013(2) 0.025(3) 0.000(2) -0.003(2) -0.002(2)
C14 0.023(3) 0.021(3) 0.022(3) -0.004(2) -0.003(2) -0.004(2)
C15 0.018(3) 0.017(2) 0.017(2) -0.0026(19) 0.0030(19) 0.000(2)
C16 0.025(3) 0.014(2) 0.016(2) 0.0013(19) 0.009(2) -0.002(2)
C17 0.027(3) 0.017(2) 0.014(2) 0.0057(19) 0.002(2) 0.000(2)
C18 0.021(3) 0.017(2) 0.019(3) -0.003(2) 0.002(2) 0.004(2)
C19 0.016(2) 0.012(2) 0.013(2) 0.0021(18) 0.0032(19) 0.0010(18)
C20 0.010(2) 0.014(2) 0.015(2) -0.0017(18) 0.0037(18) -0.0043(18)
C21 0.013(2) 0.012(2) 0.016(2) -0.0014(18) 0.0040(19) -0.0017(18)
C22 0.128(8) 0.073(6) 0.075(6) 0.031(5) -0.014(5) -0.051(5)
Cl1 0.0337(7) 0.0154(5) 0.0215(6) 0.0051(5) 0.0135(5) 0.0076(5)
Cl2 0.1237(19) 0.1060(17) 0.0555(12) 0.0221(12) 0.0476(13) 0.0284(14)
Cl3 0.125(2) 0.0616(12) 0.140(2) -0.0135(13) 0.0982(18) -0.0076(13)

loop_
_atom_type_symbol
_atom_type_description
_atom_type_scat_dispersion_real
_atom_type_scat_dispersion_imag
_atom_type_scat_source
C C 0.0033 0.0016 'International Tables Vol C Tables 4.2.6.8 and 6.1.1.4'
H H 0.0000 0.0000 'International Tables Vol C Tables 4.2.6.8 and 6.1.1.4'
B B 0.0013 0.0007 'International Tables Vol C Tables 4.2.6.8 and 6.1.1.4'
N N 0.0061 0.0033 'International Tables Vol C Tables 4.2.6.8 and 6.1.1.4'
O O 0.0106 0.0060 'International Tables Vol C Tables 4.2.6.8 and 6.1.1.4'
Cl Cl 0.1484 0.1585 'International Tables Vol C Tables 4.2.6.8 and 6.1.1.4'
Y Y -2.7962 3.5667 'International Tables Vol C Tables 4.2.6.8 and 6.1.1.4'

loop_
_geom_angle_atom_site_label_1
_geom_angle_atom_site_label_2
_geom_angle_atom_site_label_3
_geom_angle
_geom_angle_site_symmetry_1
_geom_angle_site_symmetry_3
O2 Y1 O1 67.03(10) . .
O2 Y1 N8 138.86(11) . .
O1 Y1 N8 80.10(11) . .
O2 Y1 N12 110.20(11) . .
O1 Y1 N12 144.93(11) . .
N8 Y1 N12 82.78(12) . .
O2 Y1 N6 71.55(11) . .
O1 Y1 N6 124.09(11) . .
N8 Y1 N6 149.58(12) . .
N12 Y1 N6 84.04(12) . .
O2 Y1 N4 94.23(11) . .
O1 Y1 N4 70.69(11) . .
N8 Y1 N4 97.64(12) . .
N12 Y1 N4 142.29(11) . .
N6 Y1 N4 76.82(11) . .
O2 Y1 N2 145.29(11) . .
O1 Y1 N2 130.89(11) . .
N8 Y1 N2 75.47(12) . .
N12 Y1 N2 72.48(12) . .
N6 Y1 N2 74.45(12) . .
N4 Y1 N2 71.21(12) . .
O2 Y1 N10 74.61(11) . .
O1 Y1 N10 74.39(11) . .
N8 Y1 N10 73.17(11) . .
N12 Y1 N10 71.42(11) . .
N6 Y1 N10 127.46(12) . .
N4 Y1 N10 144.96(11) . .
N2 Y1 N10 134.36(12) . .
N5 B1 N1 109.4(4) . .
N5 B1 N3 110.2(4) . .
N1 B1 N3 107.9(4) . .
N9 B2 N7 108.0(4) . .
N9 B2 N11 109.1(4) . .
N7 B2 N11 110.8(4) . .
C20 O1 Y1 120.8(3) . .
C21 O2 Y1 121.2(3) . .
C9 N1 N2 110.2(4) . .
C9 N1 B1 129.5(4) . .
N2 N1 B1 120.2(3) . .
C7 N2 N1 105.4(3) . .
C7 N2 Y1 130.2(3) . .
N1 N2 Y1 124.4(3) . .
C6 N3 N4 109.7(4) . .
C6 N3 B1 126.9(4) . .
N4 N3 B1 122.9(3) . .
C4 N4 N3 105.4(3) . .
C4 N4 Y1 132.4(3) . .
N3 N4 Y1 122.2(3) . .
C3 N5 N6 109.4(4) . .
C3 N5 B1 128.3(4) . .
N6 N5 B1 122.3(3) . .
C1 N6 N5 105.7(3) . .
C1 N6 Y1 130.0(3) . .
N5 N6 Y1 124.4(3) . .
C16 N7 N8 109.6(3) . .
C16 N7 B2 128.6(4) . .
N8 N7 B2 121.7(4) . .
C18 N8 N7 105.7(4) . .
C18 N8 Y1 130.4(3) . .
N7 N8 Y1 121.4(2) . .
C13 N9 N10 109.9(4) . .
C13 N9 B2 128.6(4) . .
N10 N9 B2 121.5(4) . .
C15 N10 N9 105.4(3) . .
C15 N10 Y1 133.3(3) . .
N9 N10 Y1 120.0(2) . .
C10 N11 N12 110.1(4) . .
C10 N11 B2 127.4(4) . .
N12 N11 B2 122.4(4) . .
C12 N12 N11 105.3(4) . .
C12 N12 Y1 131.1(3) . .
N11 N12 Y1 121.6(2) . .
N6 C1 C2 111.9(4) . .
C1 C2 C3 104.7(4) . .
N5 C3 C2 108.3(4) . .
N4 C4 C5 111.3(4) . .
C6 C5 C4 104.2(4) . .
N3 C6 C5 109.5(4) . .
N2 C7 C8 111.2(4) . .
C9 C8 C7 105.1(4) . .
N1 C9 C8 108.0(4) . .
N11 C10 C11 108.7(4) . .
C10 C11 C12 104.6(4) . .
N12 C12 C11 111.3(4) . .
N9 C13 C14 108.6(4) . .
C13 C14 C15 105.4(4) . .
N10 C15 C14 110.7(4) . .
N7 C16 C17 108.7(4) . .
C18 C17 C16 104.6(4) . .
N8 C18 C17 111.5(4) . .
C21 C19 C20 121.7(4) 3_655 .
C21 C19 Cl1 119.4(3) 3_655 .
C20 C19 Cl1 118.9(3) . .
O1 C20 C19 125.1(4) . .
O1 C20 C21 115.5(4) . .
C19 C20 C21 119.4(4) . .
O2 C21 C19 126.2(4) . 3_655
O2 C21 C20 115.1(4) . .
C19 C21 C20 118.8(4) 3_655 .
Cl3 C22 Cl2 114.8(5) . .

loop_
_geom_bond_atom_site_label_1
_geom_bond_atom_site_label_2
_geom_bond_distance
_geom_bond_site_symmetry_2
Y1 O2 2.358(3) .
Y1 O1 2.361(3) .
Y1 N8 2.418(4) .
Y1 N12 2.446(4) .
Y1 N6 2.453(4) .
Y1 N4 2.499(4) .
Y1 N2 2.520(4) .
Y1 N10 2.540(4) .
B1 N5 1.533(6) .
B1 N1 1.533(6) .
B1 N3 1.552(6) .
B2 N9 1.536(6) .
B2 N7 1.543(6) .
B2 N11 1.543(6) .
O1 C20 1.246(5) .
O2 C21 1.249(5) .
N1 C9 1.343(6) .
N1 N2 1.366(5) .
N2 C7 1.330(6) .
N3 C6 1.337(6) .
N3 N4 1.369(5) .
N4 C4 1.341(5) .
N5 C3 1.348(6) .
N5 N6 1.365(5) .
N6 C1 1.328(5) .
N7 C16 1.342(5) .
N7 N8 1.370(5) .
N8 C18 1.338(5) .
N9 C13 1.348(5) .
N9 N10 1.376(5) .
N10 C15 1.348(5) .
N11 C10 1.344(5) .
N11 N12 1.368(5) .
N12 C12 1.346(5) .
C1 C2 1.369(6) .
C2 C3 1.375(7) .
C4 C5 1.389(7) .
C5 C6 1.367(7) .
C7 C8 1.383(6) .
C8 C9 1.367(7) .
C10 C11 1.376(7) .
C11 C12 1.385(7) .
C13 C14 1.369(7) .
C14 C15 1.390(6) .
C16 C17 1.381(6) .
C17 C18 1.375(6) .
C19 C21 1.392(6) 3_655
C19 C20 1.395(6) .
C19 Cl1 1.734(4) .
C20 C21 1.540(6) .
C21 C19 1.392(6) 3_655
C22 Cl3 1.723(7) .
C22 Cl2 1.725(7) .
